data_1505812
loop_
_publ_author_name
'Zong, Qian-Shou'
'Chen, Chuan-Feng'

_publ_section_title
;
 Novel triptycene-based cylindrical macrotricyclic host: synthesis and
 complexation with paraquat derivatives.
;
_journal_issue 2
_journal_name_full 'Organic letters'
_journal_page_first 211
_journal_page_last 214
_journal_paper_doi 10.1021/ol052325w
_journal_volume 8
_journal_year 2006
_chemical_formula_sum 'C76 H86 Cl12 N2 O16'
_chemical_formula_weight 1708.87
_chemical_name_systematic
; 
 ? 
;
_space_group_IT_number 14
_symmetry_cell_setting monoclinic
_symmetry_space_group_name_Hall '-P 2ybc'
_symmetry_space_group_name_H-M 'P 1 21/c 1'
_atom_sites_solution_hydrogens geom
_atom_sites_solution_primary direct
_atom_sites_solution_secondary difmap
_audit_creation_method SHELXL-97
_cell_angle_alpha 90.00
_cell_angle_beta 92.490(2)
_cell_angle_gamma 90.00
_cell_formula_units_Z 2
_cell_length_a 12.4100(12)
_cell_length_b 12.8373(12)
_cell_length_c 25.498(2)
_cell_measurement_reflns_used 5341
_cell_measurement_temperature 294(2)
_cell_measurement_theta_max 25.44
_cell_measurement_theta_min 2.34
_cell_volume 4058.3(6)
_computing_cell_refinement 'Bruker SMART'
_computing_data_collection 'Bruker SMART'
_computing_data_reduction 'Bruker SAINT'
_computing_molecular_graphics 'Bruker SHELXTL'
_computing_publication_material 'Bruker SHELXTL'
_computing_structure_refinement 'SHELXL-97 (Sheldrick, 1997)'
_computing_structure_solution 'SHELXS-97 (Sheldrick, 1990)'
_diffrn_ambient_temperature 294(2)
_diffrn_measured_fraction_theta_full 0.999
_diffrn_measured_fraction_theta_max 0.999
_diffrn_measurement_device_type 'CCD area detector'
_diffrn_measurement_method 'phi and omega scans'
_diffrn_radiation_monochromator graphite
_diffrn_radiation_source 'fine-focus sealed tube'
_diffrn_radiation_type MoK\a
_diffrn_radiation_wavelength 0.71073
_diffrn_reflns_av_R_equivalents 0.0375
_diffrn_reflns_av_sigmaI/netI 0.0461
_diffrn_reflns_limit_h_max 12
_diffrn_reflns_limit_h_min -14
_diffrn_reflns_limit_k_max 15
_diffrn_reflns_limit_k_min -14
_diffrn_reflns_limit_l_max 30
_diffrn_reflns_limit_l_min -25
_diffrn_reflns_number 20289
_diffrn_reflns_theta_full 25.00
_diffrn_reflns_theta_max 25.00
_diffrn_reflns_theta_min 1.60
_exptl_absorpt_coefficient_mu 0.474
_exptl_absorpt_correction_T_max 1.000000
_exptl_absorpt_correction_T_min 0.738632
_exptl_absorpt_correction_type multi-scan
_exptl_absorpt_process_details SADABS
_exptl_crystal_density_diffrn 1.398
_exptl_crystal_density_method 'not measured'
_exptl_crystal_F_000 1776
_exptl_crystal_size_max 0.40
_exptl_crystal_size_mid 0.22
_exptl_crystal_size_min 0.14
_refine_diff_density_max 0.574
_refine_diff_density_min -1.161
_refine_diff_density_rms 0.106
_refine_ls_extinction_coef 0.0021(9)
_refine_ls_extinction_expression Fc^*^=kFc[1+0.001xFc^2^\l^3^/sin(2\q)]^-1/4^
_refine_ls_extinction_method SHELXL
_refine_ls_goodness_of_fit_ref 1.031
_refine_ls_hydrogen_treatment constr
_refine_ls_matrix_type full
_refine_ls_number_parameters 511
_refine_ls_number_reflns 7142
_refine_ls_number_restraints 42
_refine_ls_restrained_S_all 1.031
_refine_ls_R_factor_all 0.1314
_refine_ls_R_factor_gt 0.0873
_refine_ls_shift/su_max 0.001
_refine_ls_shift/su_mean 0.000
_refine_ls_structure_factor_coef Fsqd
_refine_ls_weighting_details 'calc w=1/[\s^2^(Fo^2^)+(0.1688P)^2^+8.2185P] where P=(Fo^2^+2Fc^2^)/3'
_refine_ls_weighting_scheme calc
_refine_ls_wR_factor_gt 0.2583
_refine_ls_wR_factor_ref 0.3070
_reflns_number_gt 4385
_reflns_number_total 7142
_reflns_threshold_expression >2sigma(I)
_cod_data_source_file ol052325wsi20050925_112526.cif
_cod_data_source_block 50428c
_cod_depositor_comments
;
The following automatic conversions were performed:

'_symmetry_cell_setting' value 'Monoclinic' changed to 'monoclinic'
according to /home/saulius/struct/CIF-dictionaries/cif_core.dic
dictionary named 'cif_core.dic' version 2.4.1 from
2010-06-29.

'_exptl_absorpt_correction_type' value 'MULTI-SCAN'
changed to 'multi-scan' according to
/home/saulius/struct/CIF-dictionaries/cif_core.dic dictionary named
'cif_core.dic' version 2.4.1 from 2010-06-29.

Automatic conversion script
Id: cif_fix_values 1715 2011-07-08 13:25:40Z adriana 
;
_cod_original_cell_volume 4058.2(7)
_cod_original_sg_symbol_H-M P2(1)/c
_cod_database_code 1505812

loop_
_symmetry_equiv_pos_as_xyz
'x, y, z'
'-x, y+1/2, -z+1/2'
'-x, -y, -z'
'x, -y-1/2, z-1/2'

loop_
_atom_site_label
_atom_site_type_symbol
_atom_site_fract_x
_atom_site_fract_y
_atom_site_fract_z
_atom_site_U_iso_or_equiv
_atom_site_adp_type
_atom_site_occupancy
_atom_site_symmetry_multiplicity
_atom_site_calc_flag
_atom_site_refinement_flags
_atom_site_disorder_assembly
_atom_site_disorder_group
O1 O 0.3052(3) 0.1946(2) 0.11108(13) 0.0412(8) Uani 1 1 d . . .
O2 O 0.2980(3) 0.0364(3) 0.03044(15) 0.0543(10) Uani 1 1 d . . .
O3 O 0.3299(4) -0.0188(3) -0.07876(15) 0.0574(11) Uani 1 1 d . . .
O4 O 0.3322(3) 0.1985(3) -0.10307(16) 0.0506(10) Uani 1 1 d . . .
O5 O 0.1824(3) 0.3342(3) 0.15876(15) 0.0457(9) Uani 1 1 d . . .
O6 O -0.0347(3) 0.3691(3) 0.11474(14) 0.0435(9) Uani 1 1 d . . .
O7 O 0.0332(3) 0.3223(3) 0.01133(14) 0.0508(10) Uani 1 1 d . . .
O8 O 0.1902(3) 0.3329(3) -0.07016(14) 0.0454(9) Uani 1 1 d . . .
C1 C 0.3545(4) 0.2764(3) 0.13777(17) 0.0320(10) Uani 1 1 d . . .
C2 C 0.2922(4) 0.3500(4) 0.16304(19) 0.0351(11) Uani 1 1 d . . .
C3 C 0.3413(4) 0.4313(4) 0.19012(18) 0.0346(11) Uani 1 1 d . . .
H3 H 0.2999 0.4808 0.2067 0.041 Uiso 1 1 calc R . .
C4 C 0.4527(4) 0.4388(3) 0.19250(17) 0.0311(10) Uani 1 1 d . . .
C5 C 0.5157(3) 0.3658(3) 0.16822(16) 0.0279(9) Uani 1 1 d . . .
C6 C 0.4667(4) 0.2847(3) 0.14068(17) 0.0325(10) Uani 1 1 d . . .
H6 H 0.5085 0.2356 0.1241 0.039 Uiso 1 1 calc R . .
C7 C 0.6376(3) 0.3847(3) 0.17497(17) 0.0297(10) Uani 1 1 d . . .
C8 C 0.6542(4) 0.4963(3) 0.15503(17) 0.0302(10) Uani 1 1 d . . .
C9 C 0.7290(4) 0.5266(4) 0.11918(17) 0.0324(10) Uani 1 1 d . . .
H9 H 0.7748 0.4776 0.1051 0.039 Uiso 1 1 calc R . .
C10 C 0.7354(4) 0.6304(4) 0.10432(18) 0.0358(11) Uani 1 1 d . . .
C11 C 0.6640(4) 0.7034(4) 0.1236(2) 0.0368(11) Uani 1 1 d . . .
C12 C 0.5924(4) 0.6731(4) 0.16195(19) 0.0358(11) Uani 1 1 d . . .
H12 H 0.5476 0.7221 0.1767 0.043 Uiso 1 1 calc R . .
C13 C 0.5887(3) 0.5697(3) 0.17784(17) 0.0302(10) Uani 1 1 d . . .
C14 C 0.5180(4) 0.5259(3) 0.22045(17) 0.0317(10) Uani 1 1 d . . .
C15 C 0.5980(4) 0.4694(4) 0.25831(17) 0.0344(11) Uani 1 1 d . . .
C16 C 0.6149(5) 0.4914(5) 0.3112(2) 0.0483(13) Uani 1 1 d . . .
H16 H 0.5740 0.5422 0.3271 0.058 Uiso 1 1 calc R . .
C17 C 0.6938(5) 0.4363(5) 0.3405(2) 0.0600(17) Uani 1 1 d . . .
H17 H 0.7061 0.4508 0.3760 0.072 Uiso 1 1 calc R . .
C18 C 0.7534(5) 0.3608(5) 0.3169(2) 0.0596(17) Uani 1 1 d . . .
H18 H 0.8047 0.3236 0.3368 0.072 Uiso 1 1 calc R . .
C19 C 0.7382(4) 0.3392(4) 0.2636(2) 0.0446(12) Uani 1 1 d . . .
H19 H 0.7796 0.2885 0.2479 0.054 Uiso 1 1 calc R . .
C20 C 0.6605(4) 0.3941(4) 0.23406(18) 0.0353(11) Uani 1 1 d . . .
C21 C 0.7042(4) 0.3032(4) 0.1477(2) 0.0394(12) Uani 1 1 d . . .
H21A H 0.7795 0.3167 0.1547 0.059 Uiso 1 1 calc R . .
H21B H 0.6883 0.3061 0.1105 0.059 Uiso 1 1 calc R . .
H21C H 0.6867 0.2353 0.1605 0.059 Uiso 1 1 calc R . .
C22 C 0.4497(4) 0.6086(4) 0.2469(2) 0.0426(12) Uani 1 1 d . . .
H22A H 0.3992 0.6381 0.2215 0.064 Uiso 1 1 calc R . .
H22B H 0.4959 0.6625 0.2612 0.064 Uiso 1 1 calc R . .
H22C H 0.4113 0.5770 0.2747 0.064 Uiso 1 1 calc R . .
C23 C 0.2861(5) 0.2138(4) 0.0565(2) 0.0484(13) Uani 1 1 d . . .
H23A H 0.3542 0.2249 0.0400 0.058 Uiso 1 1 calc R . .
H23B H 0.2427 0.2761 0.0515 0.058 Uiso 1 1 calc R . .
C24 C 0.2290(5) 0.1232(4) 0.0314(2) 0.0529(14) Uani 1 1 d . . .
H24A H 0.1660 0.1062 0.0510 0.064 Uiso 1 1 calc R . .
H24B H 0.2049 0.1413 -0.0041 0.064 Uiso 1 1 calc R . .
C25 C 0.2502(6) -0.0521(4) 0.0047(2) 0.0604(16) Uani 1 1 d . . .
H25A H 0.1803 -0.0332 -0.0110 0.072 Uiso 1 1 calc R . .
H25B H 0.2395 -0.1069 0.0301 0.072 Uiso 1 1 calc R . .
C26 C 0.3211(6) -0.0907(4) -0.0368(2) 0.0580(16) Uani 1 1 d . . .
H26A H 0.3924 -0.1043 -0.0212 0.070 Uiso 1 1 calc R . .
H26B H 0.2925 -0.1559 -0.0506 0.070 Uiso 1 1 calc R . .
C27 C 0.4228(5) 0.0448(4) -0.0742(2) 0.0533(14) Uani 1 1 d . . .
H27A H 0.4866 0.0026 -0.0785 0.064 Uiso 1 1 calc R . .
H27B H 0.4280 0.0760 -0.0395 0.064 Uiso 1 1 calc R . .
C28 C 0.4174(5) 0.1286(4) -0.1149(2) 0.0521(14) Uani 1 1 d . . .
H28A H 0.4855 0.1658 -0.1149 0.062 Uiso 1 1 calc R . .
H28B H 0.4039 0.0983 -0.1494 0.062 Uiso 1 1 calc R . .
C29 C 0.1145(4) 0.4164(4) 0.1750(2) 0.0481(13) Uani 1 1 d . . .
H29A H 0.1258 0.4782 0.1541 0.058 Uiso 1 1 calc R . .
H29B H 0.1310 0.4334 0.2116 0.058 Uiso 1 1 calc R . .
C30 C -0.0006(4) 0.3806(5) 0.1680(2) 0.0479(13) Uani 1 1 d . . .
H30A H -0.0084 0.3144 0.1857 0.057 Uiso 1 1 calc R . .
H30B H -0.0471 0.4306 0.1844 0.057 Uiso 1 1 calc R . .
C31 C -0.0202(4) 0.2674(4) 0.0949(2) 0.0439(12) Uani 1 1 d . . .
H31A H -0.0666 0.2189 0.1124 0.053 Uiso 1 1 calc R . .
H31B H 0.0540 0.2456 0.1013 0.053 Uiso 1 1 calc R . .
C32 C -0.0473(4) 0.2673(5) 0.0376(2) 0.0491(13) Uani 1 1 d . . .
H32A H -0.0516 0.1962 0.0247 0.059 Uiso 1 1 calc R . .
H32B H -0.1169 0.3002 0.0307 0.059 Uiso 1 1 calc R . .
C33 C 0.0081(4) 0.3316(5) -0.0424(2) 0.0533(14) Uani 1 1 d . . .
H33A H -0.0613 0.3656 -0.0478 0.064 Uiso 1 1 calc R . .
H33B H 0.0034 0.2629 -0.0582 0.064 Uiso 1 1 calc R . .
C34 C 0.0935(4) 0.3940(5) -0.0678(2) 0.0491(14) Uani 1 1 d . . .
H34A H 0.0686 0.4139 -0.1030 0.059 Uiso 1 1 calc R . .
H34B H 0.1082 0.4570 -0.0478 0.059 Uiso 1 1 calc R . .
C35 C 0.3823(7) 0.5849(6) 0.0581(3) 0.085(2) Uani 1 1 d . . .
H35 H 0.4354 0.5470 0.0804 0.102 Uiso 1 1 calc R . .
C36 C 0.8902(8) 0.9295(7) 0.1393(4) 0.099(3) Uani 1 1 d . . .
H36 H 0.8266 0.9072 0.1180 0.119 Uiso 1 1 calc R . .
Cl1 Cl 0.2907(3) 0.49610(19) 0.03284(11) 0.1308(11) Uani 1 1 d . . .
Cl2 Cl 0.3198(2) 0.6748(2) 0.09727(11) 0.1126(9) Uani 1 1 d . . .
Cl3 Cl 0.4517(3) 0.6473(3) 0.00862(16) 0.1598(14) Uani 1 1 d . . .
Cl4 Cl 0.9346(4) 0.8271(3) 0.17318(15) 0.1628(14) Uani 1 1 d . . .
Cl5 Cl 0.8502(4) 1.0345(3) 0.17874(15) 0.1717(15) Uani 1 1 d . . .
Cl6 Cl 0.9876(3) 0.9738(3) 0.09543(15) 0.1472(12) Uani 1 1 d . . .
N1 N 1.0458(15) 0.6241(19) 0.2500(13) 0.123(10) Uani 0.42(3) 1 d PDU A 1
C37 C 0.9580(15) 0.6207(19) 0.2576(11) 0.076(7) Uani 0.42(3) 1 d PDU A 1
C38 C 0.8371(15) 0.626(2) 0.2552(11) 0.065(7) Uani 0.42(3) 1 d PDU A 1
H38A H 0.8148 0.6971 0.2489 0.098 Uiso 0.42(3) 1 calc PR A 1
H38B H 0.8103 0.6030 0.2880 0.098 Uiso 0.42(3) 1 calc PR A 1
H38C H 0.8088 0.5828 0.2273 0.098 Uiso 0.42(3) 1 calc PR A 1
N1' N 1.0177(16) 0.6612(17) 0.2149(9) 0.138(8) Uani 0.58(3) 1 d PDU A 2
C37' C 0.9418(13) 0.6426(16) 0.2351(8) 0.084(5) Uani 0.58(3) 1 d PDU A 2
C38' C 0.8541(17) 0.610(2) 0.2701(8) 0.084(6) Uani 0.58(3) 1 d PDU A 2
H38D H 0.8305 0.5413 0.2609 0.126 Uiso 0.58(3) 1 calc PR A 2
H38E H 0.7946 0.6578 0.2659 0.126 Uiso 0.58(3) 1 calc PR A 2
H38F H 0.8811 0.6112 0.3060 0.126 Uiso 0.58(3) 1 calc PR A 2

loop_
_atom_site_aniso_label
_atom_site_aniso_U_11
_atom_site_aniso_U_22
_atom_site_aniso_U_33
_atom_site_aniso_U_23
_atom_site_aniso_U_13
_atom_site_aniso_U_12
O1 0.046(2) 0.0342(18) 0.0431(19) -0.0033(14) -0.0018(15) -0.0112(15)
O2 0.062(3) 0.044(2) 0.057(2) -0.0199(17) 0.0004(19) -0.0060(18)
O3 0.077(3) 0.046(2) 0.048(2) 0.0083(17) -0.0012(19) -0.014(2)
O4 0.044(2) 0.0352(19) 0.075(3) 0.0118(18) 0.0240(19) 0.0049(16)
O5 0.0232(17) 0.042(2) 0.071(2) -0.0121(17) 0.0002(16) -0.0011(14)
O6 0.0370(19) 0.043(2) 0.051(2) 0.0016(16) 0.0018(15) 0.0035(15)
O7 0.038(2) 0.069(3) 0.046(2) 0.0047(18) 0.0117(16) -0.0138(18)
O8 0.038(2) 0.044(2) 0.055(2) 0.0150(16) 0.0220(16) 0.0051(15)
C1 0.030(2) 0.028(2) 0.038(2) -0.0031(19) -0.0017(19) -0.0038(19)
C2 0.026(2) 0.034(2) 0.045(3) -0.002(2) 0.003(2) -0.0020(19)
C3 0.029(2) 0.034(2) 0.041(3) -0.005(2) 0.008(2) 0.0026(19)
C4 0.030(2) 0.030(2) 0.033(2) -0.0023(18) 0.0050(19) -0.0019(18)
C5 0.024(2) 0.029(2) 0.031(2) -0.0018(18) 0.0041(17) -0.0009(17)
C6 0.032(2) 0.029(2) 0.037(2) -0.0022(19) 0.0056(19) 0.0024(19)
C7 0.023(2) 0.030(2) 0.037(2) -0.0031(19) 0.0064(18) -0.0020(18)
C8 0.029(2) 0.032(2) 0.030(2) -0.0011(18) 0.0036(18) -0.0039(19)
C9 0.029(2) 0.034(2) 0.035(2) -0.0016(19) 0.0089(19) 0.0023(19)
C10 0.032(2) 0.035(3) 0.041(3) 0.003(2) 0.011(2) 0.001(2)
C11 0.031(2) 0.031(2) 0.049(3) 0.005(2) 0.008(2) -0.0028(19)
C12 0.033(3) 0.029(2) 0.046(3) -0.006(2) 0.011(2) -0.0002(19)
C13 0.025(2) 0.034(2) 0.031(2) -0.0035(19) 0.0064(18) -0.0029(18)
C14 0.030(2) 0.033(2) 0.032(2) -0.0087(19) 0.0080(19) -0.0057(19)
C15 0.031(2) 0.040(3) 0.032(2) 0.000(2) 0.0045(19) -0.011(2)
C16 0.051(3) 0.055(3) 0.039(3) -0.003(2) 0.009(2) -0.016(3)
C17 0.061(4) 0.081(5) 0.037(3) 0.007(3) -0.004(3) -0.021(3)
C18 0.051(4) 0.071(4) 0.055(4) 0.025(3) -0.014(3) -0.015(3)
C19 0.035(3) 0.044(3) 0.054(3) 0.011(2) -0.002(2) -0.004(2)
C20 0.030(2) 0.037(3) 0.039(3) 0.003(2) 0.002(2) -0.011(2)
C21 0.031(3) 0.033(3) 0.055(3) 0.001(2) 0.013(2) 0.004(2)
C22 0.041(3) 0.042(3) 0.046(3) -0.013(2) 0.014(2) -0.005(2)
C23 0.061(3) 0.040(3) 0.044(3) -0.003(2) -0.005(2) -0.007(3)
C24 0.064(4) 0.039(3) 0.054(3) -0.008(3) -0.016(3) -0.006(3)
C25 0.090(5) 0.042(3) 0.050(3) -0.007(3) 0.010(3) -0.019(3)
C26 0.097(5) 0.025(3) 0.052(3) -0.001(2) 0.005(3) -0.001(3)
C27 0.052(3) 0.046(3) 0.063(4) 0.007(3) 0.008(3) 0.007(3)
C28 0.046(3) 0.038(3) 0.074(4) 0.007(3) 0.019(3) 0.009(2)
C29 0.030(3) 0.055(3) 0.059(3) -0.014(3) 0.006(2) 0.004(2)
C30 0.030(3) 0.063(3) 0.051(3) -0.010(3) 0.007(2) 0.003(2)
C31 0.039(3) 0.043(3) 0.050(3) 0.003(2) 0.008(2) -0.001(2)
C32 0.039(3) 0.057(3) 0.052(3) 0.002(3) 0.012(2) -0.016(3)
C33 0.035(3) 0.073(4) 0.053(3) 0.007(3) 0.015(2) 0.001(3)
C34 0.039(3) 0.056(3) 0.054(3) 0.016(3) 0.018(2) 0.012(2)
C35 0.108(6) 0.058(4) 0.086(5) 0.000(4) -0.020(4) 0.020(4)
C36 0.102(7) 0.092(6) 0.100(6) 0.004(5) -0.021(5) -0.011(5)
Cl1 0.186(3) 0.0751(15) 0.128(2) -0.0158(13) -0.028(2) -0.0266(16)
Cl2 0.1066(18) 0.0972(16) 0.132(2) -0.0432(14) -0.0131(15) 0.0236(13)
Cl3 0.183(3) 0.112(2) 0.190(3) 0.035(2) 0.068(3) 0.005(2)
Cl4 0.192(4) 0.146(3) 0.150(3) 0.038(2) -0.001(3) -0.020(2)
Cl5 0.200(4) 0.175(3) 0.141(3) 0.011(2) 0.020(3) 0.024(3)
Cl6 0.130(3) 0.139(3) 0.172(3) 0.024(2) 0.012(2) -0.0100(19)
N1 0.117(12) 0.114(12) 0.137(13) -0.012(9) 0.008(9) 0.003(8)
C37 0.082(10) 0.064(9) 0.081(10) -0.008(8) 0.001(8) -0.008(7)
C38 0.062(9) 0.065(9) 0.070(10) 0.000(8) 0.005(7) -0.007(7)
N1' 0.126(10) 0.152(11) 0.137(11) -0.010(8) 0.023(8) -0.028(8)
C37' 0.087(9) 0.081(8) 0.084(9) -0.006(7) -0.004(7) -0.023(6)
C38' 0.078(9) 0.088(10) 0.086(10) -0.002(8) -0.001(7) -0.016(7)

loop_
_atom_type_symbol
_atom_type_description
_atom_type_scat_dispersion_real
_atom_type_scat_dispersion_imag
_atom_type_scat_source
C C 0.0033 0.0016 'International Tables Vol C Tables 4.2.6.8 and 6.1.1.4'
H H 0.0000 0.0000 'International Tables Vol C Tables 4.2.6.8 and 6.1.1.4'
N N 0.0061 0.0033 'International Tables Vol C Tables 4.2.6.8 and 6.1.1.4'
O O 0.0106 0.0060 'International Tables Vol C Tables 4.2.6.8 and 6.1.1.4'
Cl Cl 0.1484 0.1585 'International Tables Vol C Tables 4.2.6.8 and 6.1.1.4'

loop_
_geom_angle_atom_site_label_1
_geom_angle_atom_site_label_2
_geom_angle_atom_site_label_3
_geom_angle
_geom_angle_site_symmetry_1
C1 O1 C23 113.7(4) .
C24 O2 C25 113.4(5) .
C27 O3 C26 113.7(5) .
C11 O4 C28 117.4(4) 3_665
C2 O5 C29 117.7(4) .
C30 O6 C31 113.8(4) .
C33 O7 C32 112.0(4) .
C10 O8 C34 115.0(4) 3_665
O1 C1 C6 120.3(4) .
O1 C1 C2 120.0(4) .
C6 C1 C2 119.7(4) .
O5 C2 C3 124.4(4) .
O5 C2 C1 115.5(4) .
C3 C2 C1 120.1(4) .
C2 C3 C4 119.5(4) .
C2 C3 H3 120.2 .
C4 C3 H3 120.2 .
C5 C4 C3 121.1(4) .
C5 C4 C14 113.7(4) .
C3 C4 C14 125.1(4) .
C6 C5 C4 119.5(4) .
C6 C5 C7 125.9(4) .
C4 C5 C7 114.6(4) .
C5 C6 C1 120.1(4) .
C5 C6 H6 120.0 .
C1 C6 H6 120.0 .
C21 C7 C20 115.2(4) .
C21 C7 C5 113.1(4) .
C20 C7 C5 105.3(3) .
C21 C7 C8 114.0(4) .
C20 C7 C8 103.4(3) .
C5 C7 C8 104.8(3) .
C9 C8 C13 120.4(4) .
C9 C8 C7 125.6(4) .
C13 C8 C7 113.9(4) .
C8 C9 C10 119.8(4) .
C8 C9 H9 120.1 .
C10 C9 H9 120.1 .
O8 C10 C9 123.2(4) 3_665
O8 C10 C11 116.5(4) 3_665
C9 C10 C11 120.3(4) .
O4 C11 C10 116.8(4) 3_665
O4 C11 C12 123.8(4) 3_665
C10 C11 C12 119.4(4) .
C13 C12 C11 119.8(4) .
C13 C12 H12 120.1 .
C11 C12 H12 120.1 .
C8 C13 C12 119.9(4) .
C8 C13 C14 114.3(4) .
C12 C13 C14 125.8(4) .
C13 C14 C22 113.7(4) .
C13 C14 C15 104.1(3) .
C22 C14 C15 113.9(4) .
C13 C14 C4 104.2(3) .
C22 C14 C4 114.7(4) .
C15 C14 C4 105.2(4) .
C16 C15 C20 120.5(5) .
C16 C15 C14 125.6(5) .
C20 C15 C14 113.8(4) .
C15 C16 C17 119.3(5) .
C15 C16 H16 120.3 .
C17 C16 H16 120.3 .
C18 C17 C16 120.1(5) .
C18 C17 H17 119.9 .
C16 C17 H17 119.9 .
C17 C18 C19 121.1(6) .
C17 C18 H18 119.5 .
C19 C18 H18 119.5 .
C20 C19 C18 119.3(5) .
C20 C19 H19 120.4 .
C18 C19 H19 120.4 .
C19 C20 C15 119.7(5) .
C19 C20 C7 126.1(4) .
C15 C20 C7 114.1(4) .
C7 C21 H21A 109.5 .
C7 C21 H21B 109.5 .
H21A C21 H21B 109.5 .
C7 C21 H21C 109.5 .
H21A C21 H21C 109.5 .
H21B C21 H21C 109.5 .
C14 C22 H22A 109.5 .
C14 C22 H22B 109.5 .
H22A C22 H22B 109.5 .
C14 C22 H22C 109.5 .
H22A C22 H22C 109.5 .
H22B C22 H22C 109.5 .
O1 C23 C24 109.8(4) .
O1 C23 H23A 109.7 .
C24 C23 H23A 109.7 .
O1 C23 H23B 109.7 .
C24 C23 H23B 109.7 .
H23A C23 H23B 108.2 .
O2 C24 C23 110.3(5) .
O2 C24 H24A 109.6 .
C23 C24 H24A 109.6 .
O2 C24 H24B 109.6 .
C23 C24 H24B 109.6 .
H24A C24 H24B 108.1 .
O2 C25 C26 110.1(5) .
O2 C25 H25A 109.6 .
C26 C25 H25A 109.6 .
O2 C25 H25B 109.6 .
C26 C25 H25B 109.6 .
H25A C25 H25B 108.2 .
O3 C26 C25 112.7(5) .
O3 C26 H26A 109.0 .
C25 C26 H26A 109.0 .
O3 C26 H26B 109.0 .
C25 C26 H26B 109.0 .
H26A C26 H26B 107.8 .
O3 C27 C28 110.4(5) .
O3 C27 H27A 109.6 .
C28 C27 H27A 109.6 .
O3 C27 H27B 109.6 .
C28 C27 H27B 109.6 .
H27A C27 H27B 108.1 .
O4 C28 C27 108.5(4) .
O4 C28 H28A 110.0 .
C27 C28 H28A 110.0 .
O4 C28 H28B 110.0 .
C27 C28 H28B 110.0 .
H28A C28 H28B 108.4 .
O5 C29 C30 108.0(4) .
O5 C29 H29A 110.1 .
C30 C29 H29A 110.1 .
O5 C29 H29B 110.1 .
C30 C29 H29B 110.1 .
H29A C29 H29B 108.4 .
O6 C30 C29 113.0(4) .
O6 C30 H30A 109.0 .
C29 C30 H30A 109.0 .
O6 C30 H30B 109.0 .
C29 C30 H30B 109.0 .
H30A C30 H30B 107.8 .
O6 C31 C32 109.0(4) .
O6 C31 H31A 109.9 .
C32 C31 H31A 109.9 .
O6 C31 H31B 109.9 .
C32 C31 H31B 109.9 .
H31A C31 H31B 108.3 .
O7 C32 C31 109.3(4) .
O7 C32 H32A 109.8 .
C31 C32 H32A 109.8 .
O7 C32 H32B 109.8 .
C31 C32 H32B 109.8 .
H32A C32 H32B 108.3 .
O7 C33 C34 109.8(5) .
O7 C33 H33A 109.7 .
C34 C33 H33A 109.7 .
O7 C33 H33B 109.7 .
C34 C33 H33B 109.7 .
H33A C33 H33B 108.2 .
O8 C34 C33 109.5(4) .
O8 C34 H34A 109.8 .
C33 C34 H34A 109.8 .
O8 C34 H34B 109.8 .
C33 C34 H34B 109.8 .
H34A C34 H34B 108.2 .
Cl1 C35 Cl2 110.7(5) .
Cl1 C35 Cl3 111.8(5) .
Cl2 C35 Cl3 111.0(4) .
Cl1 C35 H35 107.7 .
Cl2 C35 H35 107.7 .
Cl3 C35 H35 107.7 .
Cl4 C36 Cl5 113.8(5) .
Cl4 C36 Cl6 111.3(6) .
Cl5 C36 Cl6 109.2(5) .
Cl4 C36 H36 107.4 .
Cl5 C36 H36 107.4 .
Cl6 C36 H36 107.4 .
N1 C37 C38 167(3) .
N1' C37' C38' 169(3) .
C37' C38' H38D 109.5 .
C37' C38' H38E 109.5 .
H38D C38' H38E 109.5 .
C37' C38' H38F 109.5 .
H38D C38' H38F 109.5 .
H38E C38' H38F 109.5 .

loop_
_geom_bond_atom_site_label_1
_geom_bond_atom_site_label_2
_geom_bond_distance
_geom_bond_site_symmetry_2
O1 C1 1.380(5) .
O1 C23 1.424(6) .
O2 C24 1.406(7) .
O2 C25 1.429(7) .
O3 C27 1.413(7) .
O3 C26 1.421(6) .
O4 C11 1.365(6) 3_665
O4 C28 1.430(6) .
O5 C2 1.377(6) .
O5 C29 1.424(6) .
O6 C30 1.412(6) .
O6 C31 1.415(6) .
O7 C33 1.396(7) .
O7 C32 1.415(6) .
O8 C10 1.380(5) 3_665
O8 C34 1.437(6) .
C1 C6 1.395(6) .
C1 C2 1.396(6) .
C2 C3 1.379(7) .
C3 C4 1.384(6) .
C3 H3 0.9300 .
C4 C5 1.384(6) .
C4 C14 1.538(6) .
C5 C6 1.382(6) .
C5 C7 1.535(6) .
C6 H6 0.9300 .
C7 C21 1.520(6) .
C7 C20 1.526(6) .
C7 C8 1.537(6) .
C8 C9 1.387(6) .
C8 C13 1.388(6) .
C9 C10 1.388(6) .
C9 H9 0.9300 .
C10 O8 1.380(5) 3_665
C10 C11 1.394(7) .
C11 O4 1.365(6) 3_665
C11 C12 1.404(6) .
C12 C13 1.389(6) .
C12 H12 0.9300 .
C13 C14 1.533(6) .
C14 C22 1.533(6) .
C14 C15 1.536(7) .
C15 C16 1.386(7) .
C15 C20 1.400(7) .
C16 C17 1.397(9) .
C16 H16 0.9300 .
C17 C18 1.373(9) .
C17 H17 0.9300 .
C18 C19 1.392(8) .
C18 H18 0.9300 .
C19 C20 1.389(7) .
C19 H19 0.9300 .
C21 H21A 0.9600 .
C21 H21B 0.9600 .
C21 H21C 0.9600 .
C22 H22A 0.9600 .
C22 H22B 0.9600 .
C22 H22C 0.9600 .
C23 C24 1.490(7) .
C23 H23A 0.9700 .
C23 H23B 0.9700 .
C24 H24A 0.9700 .
C24 H24B 0.9700 .
C25 C26 1.490(8) .
C25 H25A 0.9700 .
C25 H25B 0.9700 .
C26 H26A 0.9700 .
C26 H26B 0.9700 .
C27 C28 1.494(8) .
C27 H27A 0.9700 .
C27 H27B 0.9700 .
C28 H28A 0.9700 .
C28 H28B 0.9700 .
C29 C30 1.504(7) .
C29 H29A 0.9700 .
C29 H29B 0.9700 .
C30 H30A 0.9700 .
C30 H30B 0.9700 .
C31 C32 1.485(7) .
C31 H31A 0.9700 .
C31 H31B 0.9700 .
C32 H32A 0.9700 .
C32 H32B 0.9700 .
C33 C34 1.499(7) .
C33 H33A 0.9700 .
C33 H33B 0.9700 .
C34 H34A 0.9700 .
C34 H34B 0.9700 .
C35 Cl1 1.716(9) .
C35 Cl2 1.731(8) .
C35 Cl3 1.752(9) .
C35 H35 0.9800 .
C36 Cl4 1.655(10) .
C36 Cl5 1.767(10) .
C36 Cl6 1.776(10) .
C36 H36 0.9800 .
N1 C37 1.115(9) .
C37 C38 1.501(9) .
C38 H38A 0.9600 .
C38 H38B 0.9600 .
C38 H38C 0.9600 .
N1' C37' 1.119(8) .
C37' C38' 1.496(8) .
C38' H38D 0.9600 .
C38' H38E 0.9600 .
C38' H38F 0.9600 .

loop_
_geom_torsion_atom_site_label_1
_geom_torsion_atom_site_label_2
_geom_torsion_atom_site_label_3
_geom_torsion_atom_site_label_4
_geom_torsion
_geom_torsion_site_symmetry_1
_geom_torsion_site_symmetry_4
C23 O1 C1 C6 -87.0(5) . .
C23 O1 C1 C2 94.5(5) . .
C29 O5 C2 C3 11.8(7) . .
C29 O5 C2 C1 -168.4(4) . .
O1 C1 C2 O5 -0.3(6) . .
C6 C1 C2 O5 -178.9(4) . .
O1 C1 C2 C3 179.4(4) . .
C6 C1 C2 C3 0.9(7) . .
O5 C2 C3 C4 179.1(4) . .
C1 C2 C3 C4 -0.7(7) . .
C2 C3 C4 C5 -0.1(7) . .
C2 C3 C4 C14 179.0(4) . .
C3 C4 C5 C6 0.7(7) . .
C14 C4 C5 C6 -178.5(4) . .
C3 C4 C5 C7 -179.5(4) . .
C14 C4 C5 C7 1.3(5) . .
C4 C5 C6 C1 -0.4(7) . .
C7 C5 C6 C1 179.8(4) . .
O1 C1 C6 C5 -178.9(4) . .
C2 C1 C6 C5 -0.3(7) . .
C6 C5 C7 C21 0.0(6) . .
C4 C5 C7 C21 -179.9(4) . .
C6 C5 C7 C20 -126.6(5) . .
C4 C5 C7 C20 53.6(5) . .
C6 C5 C7 C8 124.8(5) . .
C4 C5 C7 C8 -55.1(5) . .
C21 C7 C8 C9 -6.0(6) . .
C20 C7 C8 C9 119.8(5) . .
C5 C7 C8 C9 -130.2(5) . .
C21 C7 C8 C13 176.4(4) . .
C20 C7 C8 C13 -57.8(5) . .
C5 C7 C8 C13 52.2(5) . .
C13 C8 C9 C10 -2.8(7) . .
C7 C8 C9 C10 179.8(4) . .
C8 C9 C10 O8 177.9(4) . 3_665
C8 C9 C10 C11 -2.6(7) . .
O8 C10 C11 O4 6.1(7) 3_665 3_665
C9 C10 C11 O4 -173.4(5) . 3_665
O8 C10 C11 C12 -174.5(4) 3_665 .
C9 C10 C11 C12 6.0(7) . .
O4 C11 C12 C13 175.3(5) 3_665 .
C10 C11 C12 C13 -4.0(7) . .
C9 C8 C13 C12 4.7(7) . .
C7 C8 C13 C12 -177.6(4) . .
C9 C8 C13 C14 -174.4(4) . .
C7 C8 C13 C14 3.3(6) . .
C11 C12 C13 C8 -1.3(7) . .
C11 C12 C13 C14 177.7(4) . .
C8 C13 C14 C22 177.5(4) . .
C12 C13 C14 C22 -1.5(7) . .
C8 C13 C14 C15 53.1(5) . .
C12 C13 C14 C15 -126.0(5) . .
C8 C13 C14 C4 -56.9(5) . .
C12 C13 C14 C4 124.0(5) . .
C5 C4 C14 C13 54.2(5) . .
C3 C4 C14 C13 -125.0(5) . .
C5 C4 C14 C22 179.1(4) . .
C3 C4 C14 C22 -0.1(7) . .
C5 C4 C14 C15 -55.0(5) . .
C3 C4 C14 C15 125.8(5) . .
C13 C14 C15 C16 121.1(5) . .
C22 C14 C15 C16 -3.3(6) . .
C4 C14 C15 C16 -129.7(5) . .
C13 C14 C15 C20 -55.5(5) . .
C22 C14 C15 C20 -179.9(4) . .
C4 C14 C15 C20 53.8(5) . .
C20 C15 C16 C17 -1.0(7) . .
C14 C15 C16 C17 -177.3(5) . .
C15 C16 C17 C18 -0.4(8) . .
C16 C17 C18 C19 1.3(9) . .
C17 C18 C19 C20 -0.8(8) . .
C18 C19 C20 C15 -0.7(7) . .
C18 C19 C20 C7 176.4(4) . .
C16 C15 C20 C19 1.5(7) . .
C14 C15 C20 C19 178.3(4) . .
C16 C15 C20 C7 -175.8(4) . .
C14 C15 C20 C7 0.9(5) . .
C21 C7 C20 C19 3.0(6) . .
C5 C7 C20 C19 128.3(5) . .
C8 C7 C20 C19 -122.0(5) . .
C21 C7 C20 C15 -179.8(4) . .
C5 C7 C20 C15 -54.5(5) . .
C8 C7 C20 C15 55.1(5) . .
C1 O1 C23 C24 -177.8(4) . .
C25 O2 C24 C23 -177.2(5) . .
O1 C23 C24 O2 -69.3(6) . .
C24 O2 C25 C26 127.0(6) . .
C27 O3 C26 C25 96.7(6) . .
O2 C25 C26 O3 -66.3(7) . .
C26 O3 C27 C28 -171.2(4) . .
C11 O4 C28 C27 158.5(5) 3_665 .
O3 C27 C28 O4 67.7(6) . .
C2 O5 C29 C30 -178.7(4) . .
C31 O6 C30 C29 92.2(5) . .
O5 C29 C30 O6 -68.4(6) . .
C30 O6 C31 C32 -173.9(4) . .
C33 O7 C32 C31 -175.6(5) . .
O6 C31 C32 O7 70.7(5) . .
C32 O7 C33 C34 177.7(5) . .
C10 O8 C34 C33 163.8(5) 3_665 .
O7 C33 C34 O8 72.3(6) . .
